data_7042733
loop_
_publ_author_name
'Gong, Chao'
'Ding, Hao'
'Lu, Chengrong'
'Zhao, Bei'
'Yao, Yingming'

_publ_section_title
;
 An amidato divalent ytterbium cluster: synthesis and molecular structure,
 its reactivity to carbodiimides and application in the guanylation
 reaction
;
_journal_name_full 'Dalton Trans.'
_journal_paper_doi 10.1039/C7DT00871F
_journal_year 2017
_chemical_formula_moiety 'C114 H132 N6 O6 Yb2, 2(C7 H8)'
_chemical_formula_sum 'C128 H148 N6 O6 Yb2'
_chemical_formula_weight 2212.60
_chemical_name_systematic
;
 ? 
;
_space_group_crystal_system triclinic
_space_group_IT_number 2
_space_group_name_Hall '-P 1'
_space_group_name_H-M_alt 'P -1'
_symmetry_space_group_name_Hall '-P 1'
_symmetry_space_group_name_H-M 'P -1'
_atom_sites_solution_hydrogens geom
_atom_sites_solution_primary heavy
_atom_sites_solution_secondary difmap
_audit_creation_date 2013-01-29
_audit_creation_method
;
  Olex2 1.2
  (compiled Dec  5 2012 16:20:19, GUI svn.r4385)
;
_audit_update_record
;
2017-02-25 deposited with the CCDC.
2017-03-30 downloaded from the CCDC.
;
_cell_angle_alpha 68.116(3)
_cell_angle_beta 67.267(3)
_cell_angle_gamma 85.184(2)
_cell_formula_units_Z 1
_cell_length_a 13.8319(4)
_cell_length_b 14.3956(4)
_cell_length_c 16.1575(5)
_cell_measurement_reflns_used 8981
_cell_measurement_temperature 293(2)
_cell_measurement_theta_max 29.4433
_cell_measurement_theta_min 3.2926
_cell_volume 2746.71(17)
_computing_cell_refinement
;
CrysAlisPro, Agilent Technologies,
Version 1.171.36.20 (release 27-06-2012 CrysAlis171 .NET)
(compiled Jul 11 2012,15:38:31)
;
_computing_data_collection
;
CrysAlisPro, Agilent Technologies,
Version 1.171.36.20 (release 27-06-2012 CrysAlis171 .NET)
(compiled Jul 11 2012,15:38:31)
;
_computing_data_reduction
;
CrysAlisPro, Agilent Technologies,
Version 1.171.36.20 (release 27-06-2012 CrysAlis171 .NET)
(compiled Jul 11 2012,15:38:31)
;
_computing_molecular_graphics
;
O. V. Dolomanov, L. J. Bourhis, R. J. Gildea, J. A. K. Howard and H. Puschmann,
OLEX2: a complete structure solution, refinement and analysis program.
J. Appl. Cryst. (2009). 42, 339-341.
;
_computing_publication_material
;
O. V. Dolomanov, L. J. Bourhis, R. J. Gildea, J. A. K. Howard and H. Puschmann,
OLEX2: a complete structure solution, refinement and analysis program.
J. Appl. Cryst. (2009). 42, 339-341.
;
_computing_structure_refinement
;
XL, G.M. Sheldrick, Acta Cryst.
(2008). A64, 112-122
;
_computing_structure_solution
;
XS, G.M. Sheldrick, Acta Cryst.
(2008). A64, 112-122
;
_diffrn_ambient_temperature 293(2)
_diffrn_detector_area_resol_mean 10.4692
_diffrn_measured_fraction_theta_full 0.9979
_diffrn_measured_fraction_theta_max 0.9979
_diffrn_measurement_details
;
#__ type_ start__ end____ width___ exp.time_
  1 omega  -25.00    0.00   1.0000    2.0000
omega____ theta____ kappa____ phi______ frames
    -      -12.4985  -99.0000   60.0000 25

#__ type_ start__ end____ width___ exp.time_
  2 omega  -79.00   12.00   1.0000    2.0000
omega____ theta____ kappa____ phi______ frames
    -      -12.4985  -57.0000   60.0000 91

#__ type_ start__ end____ width___ exp.time_
  3 omega  -78.00   19.00   1.0000    2.0000
omega____ theta____ kappa____ phi______ frames
    -      -12.4985  -77.0000  -60.0000 97

#__ type_ start__ end____ width___ exp.time_
  4 omega  -40.00   61.00   1.0000    2.0000
omega____ theta____ kappa____ phi______ frames
    -      -12.4985   57.0000 -150.0000 101

#__ type_ start__ end____ width___ exp.time_
  5 omega   32.00  101.00   1.0000    2.0000
omega____ theta____ kappa____ phi______ frames
    -       12.1079 -178.0000 -180.0000 69

#__ type_ start__ end____ width___ exp.time_
  6 omega -103.00  -60.00   1.0000    2.0000
omega____ theta____ kappa____ phi______ frames
    -      -12.4985 -178.0000 -150.0000 43
;
_diffrn_measurement_device_type 'Xcalibur, Atlas, Gemini'
_diffrn_measurement_method '\w scans'
_diffrn_orient_matrix_UB_11 0.0138896000
_diffrn_orient_matrix_UB_12 -0.0385325000
_diffrn_orient_matrix_UB_13 -0.0190561000
_diffrn_orient_matrix_UB_21 0.0135258000
_diffrn_orient_matrix_UB_22 -0.0295054000
_diffrn_orient_matrix_UB_23 0.0396959000
_diffrn_orient_matrix_UB_31 -0.0522562000
_diffrn_orient_matrix_UB_32 -0.0218649000
_diffrn_orient_matrix_UB_33 0.0262002000
_diffrn_radiation_monochromator graphite
_diffrn_radiation_type 'Mo K\a'
_diffrn_radiation_wavelength 0.7107
_diffrn_reflns_av_R_equivalents 0.0612
_diffrn_reflns_av_unetI/netI 0.0643
_diffrn_reflns_limit_h_max 17
_diffrn_reflns_limit_h_min -17
_diffrn_reflns_limit_k_max 17
_diffrn_reflns_limit_k_min -17
_diffrn_reflns_limit_l_max 20
_diffrn_reflns_limit_l_min -20
_diffrn_reflns_number 28571
_diffrn_reflns_theta_full 26.37
_diffrn_reflns_theta_max 26.37
_diffrn_reflns_theta_min 3.30
_diffrn_source 'Enhance (Mo) X-ray Source'
_exptl_absorpt_coefficient_mu 1.750
_exptl_absorpt_correction_T_max 1.00000
_exptl_absorpt_correction_T_min 0.64609
_exptl_absorpt_correction_type multi-scan
_exptl_absorpt_process_details
;
CrysAlisPro, Agilent Technologies,
Version 1.171.36.20 (release 27-06-2012 CrysAlis171 .NET)
(compiled Jul 11 2012,15:38:31)
Empirical absorption correction using spherical harmonics,
 implemented in SCALE3 ABSPACK scaling algorithm.
;
_exptl_crystal_colour prism
_exptl_crystal_density_diffrn 1.338
_exptl_crystal_density_method 'not measured'
_exptl_crystal_description prism
_exptl_crystal_F_000 1146
_exptl_crystal_size_max 0.7
_exptl_crystal_size_mid 0.65
_exptl_crystal_size_min 0.3
_refine_diff_density_max 2.149
_refine_diff_density_min -1.076
_refine_diff_density_rms 0.107
_refine_ls_extinction_method none
_refine_ls_goodness_of_fit_ref 1.062
_refine_ls_hydrogen_treatment constr
_refine_ls_matrix_type full
_refine_ls_number_parameters 706
_refine_ls_number_reflns 11189
_refine_ls_number_restraints 116
_refine_ls_restrained_S_all 1.062
_refine_ls_R_factor_all 0.0448
_refine_ls_R_factor_gt 0.0357
_refine_ls_shift/su_max 0.001
_refine_ls_shift/su_mean 0.000
_refine_ls_structure_factor_coef Fsqd
_refine_ls_weighting_details 'calc w=1/[\s^2^(Fo^2^)+(0.0296P)^2^+1.7438P] where P=(Fo^2^+2Fc^2^)/3'
_refine_ls_weighting_scheme calc
_refine_ls_wR_factor_gt 0.0791
_refine_ls_wR_factor_ref 0.0861
_reflns_number_gt 9861
_reflns_number_total 11189
_reflns_threshold_expression >2sigma(I)
_cod_data_source_file c7dt00871f2.cif
_cod_data_source_block g121010d
_cod_original_cell_volume 2746.71(13)
_cod_database_code 7042733
_reflns_odcompleteness_completeness 99.79
_reflns_odcompleteness_iscentric 1
_reflns_odcompleteness_theta 26.32
_olex2_refinement_description
;
1. Fixed Uiso
 At 1.2 times of:
  H6 of C6, H5 of C5, H4 of C4, H14 of C14, H17 of C17, H3 of C3, H12 of C12,
  H11 of C11, H10 of C10, H7 of C7, H24 of C24, H31 of C31, H23 of C23, H26 of
  C26, H22 of C22, H25 of C25, H29 of C29, H30 of C30, H33 of C33, H63B of C63B,
   H62B of C62B, H61B of C61B, H60B of C60B, H59B of C59B, H63A of C63A, H62A
  of C62A, H61A of C61A, H60A of C60A, H59A of C59A, H55 of C55, H52 of C52,
  H50 of C50, H49 of C49, H48 of C48, H45 of C45, H44 of C44, H43 of C43, H42
  of C42, H41 of C41, H36 of C36
 At 1.5 times of:
  {H15A,H15B,H15C} of C15, {H16A,H16B,H16C} of C16, {H18A,H18B,H18C} of C18,
  {H19A,H19B,H19C} of C19, {H34A,H34B,H34C} of C34, {H64A,H64B,H64C} of C64B,
  {H64D,H64E,H64F} of C64A, {H57A,H57B,H57C} of C57, {H56A,H56B,H56C} of C56,
  {H54A,H54B,H54C} of C54, {H53A,H53B,H53C} of C53, {H38A,H38B,H38C} of C38,
  {H37A,H37B,H37C} of C37, {H35A,H35B,H35C} of C35
2. Restrained distances
 C58A-C64A = C58B-C64B
 1.5 with sigma of 0.02
3. Rigid bond restraints
 C58A, C59A, C60A, C61A, C62A, C63A, C64A
 with sigma for 1-2 distances of 0.005 and sigma for 1-3 distances of 0.005
 C58B, C59B, C60B, C61B, C62B, C63B, C64B
 with sigma for 1-2 distances of 0.005 and sigma for 1-3 distances of 0.005
4. Uiso/Uaniso restraints and constraints
C58A ~ C59A ~ C60A ~ C61A ~ C62A ~ C63A ~ C64A: within 1.7A with sigma of 0.005 and sigma for terminal atoms of 0.01
C58B ~ C59B ~ C60B ~ C61B ~ C62B ~ C63B ~ C64B: within 1.7A with sigma of 0.005 and sigma for terminal atoms of 0.01
5. Others
 Sof(C58A)=Sof(C59A)=Sof(H59A)=Sof(C60A)=Sof(H60A)=Sof(C61A)=Sof(H61A)=
 Sof(C62A)=Sof(H62A)=Sof(C63A)=Sof(H63A)=Sof(C64A)=Sof(H64D)=Sof(H64E)=
 Sof(H64F)=1-Sof(C59A)=1-Sof(C59A)=1-Sof(C59A)=1-Sof(C59A)=1-Sof(C59A)=1-
 Sof(C59A)=1-Sof(C59A)=1-Sof(C59A)=1-Sof(C59A)=1-Sof(C59A)=1-Sof(C59A)=1-
 Sof(C59A)=1-Sof(C59A)=1-Sof(C59A)=1-Sof(C59A)
6.a Ternary CH refined with riding coordinates:
 C14(H14), C17(H17), C33(H33), C36(H36), C52(H52), C55(H55)
6.b Aromatic/amide H refined with riding coordinates:
 C3(H3), C4(H4), C5(H5), C6(H6), C7(H7), C10(H10), C11(H11), C12(H12),
 C22(H22), C23(H23), C24(H24), C25(H25), C26(H26), C29(H29), C30(H30), C31(H31),
  C41(H41), C42(H42), C43(H43), C44(H44), C45(H45), C48(H48), C49(H49),
 C50(H50), C59A(H59A), C60A(H60A), C61A(H61A), C62A(H62A), C63A(H63A),
 C59B(H59B), C60B(H60B), C61B(H61B), C62B(H62B), C63B(H63B)
6.c Fitted hexagon refined as free rotating group:
 C58B(C59B,C60B,C61B,C62B,C63B)
6.d Idealised Me refined as rotating group:
 C15(H15A,H15B,H15C), C16(H16A,H16B,H16C), C18(H18A,H18B,H18C), C19(H19A,H19B,
 H19C), C34(H34A,H34B,H34C), C35(H35A,H35B,H35C), C37(H37A,H37B,H37C), C38(H38A,
 H38B,H38C), C53(H53A,H53B,H53C), C54(H54A,H54B,H54C), C56(H56A,H56B,H56C),
 C57(H57A,H57B,H57C), C64A(H64D,H64E,H64F), C64B(H64A,H64B,H64C)
;

loop_
_space_group_symop_id
_space_group_symop_operation_xyz
1 'x, y, z'
2 '-x, -y, -z'

loop_
_atom_site_label
_atom_site_type_symbol
_atom_site_fract_x
_atom_site_fract_y
_atom_site_fract_z
_atom_site_U_iso_or_equiv
_atom_site_adp_type
_atom_site_occupancy
_atom_site_symmetry_multiplicity
_atom_site_calc_flag
_atom_site_refinement_flags
_atom_site_disorder_assembly
_atom_site_disorder_group
Yb1 Yb 0.036413(11) 0.069132(9) 0.361480(9) 0.01941(6) Uani 1 1 d . . .
O1 O 0.20469(19) 0.10940(17) 0.32035(16) 0.0269(5) Uani 1 1 d . . .
O2 O -0.0582(2) 0.19698(18) 0.36633(19) 0.0304(6) Uani 1 1 d . . .
O3 O -0.02660(18) -0.07916(15) 0.49316(16) 0.0217(5) Uani 1 1 d . . .
N1 N 0.1604(2) 0.1601(2) 0.1933(2) 0.0287(7) Uani 1 1 d . . .
N2 N -0.1272(2) 0.0975(2) 0.3244(2) 0.0266(6) Uani 1 1 d . . .
N3 N 0.0602(2) -0.1008(2) 0.3553(2) 0.0241(6) Uani 1 1 d . . .
C1 C 0.2319(3) 0.1580(3) 0.2279(2) 0.0279(8) Uani 1 1 d . . .
C2 C 0.3419(3) 0.2054(3) 0.1738(3) 0.0323(8) Uani 1 1 d . . .
C3 C 0.3852(4) 0.2455(4) 0.2163(3) 0.0570(14) Uani 1 1 d . . .
H3 H 0.3463 0.2428 0.2788 0.068 Uiso 1 1 calc R . .
C4 C 0.4868(4) 0.2907(5) 0.1682(4) 0.0778(19) Uani 1 1 d . . .
H4 H 0.5140 0.3197 0.1981 0.093 Uiso 1 1 calc R . .
C5 C 0.5466(4) 0.2930(4) 0.0785(4) 0.0657(15) Uani 1 1 d . . .
H5 H 0.6145 0.3234 0.0464 0.079 Uiso 1 1 calc R . .
C6 C 0.5060(4) 0.2504(5) 0.0363(4) 0.0752(18) Uani 1 1 d . . .
H6 H 0.5473 0.2500 -0.0246 0.090 Uiso 1 1 calc R . .
C7 C 0.4032(4) 0.2070(4) 0.0825(4) 0.0608(14) Uani 1 1 d . . .
H7 H 0.3760 0.1792 0.0518 0.073 Uiso 1 1 calc R . .
C8 C 0.1772(3) 0.2201(3) 0.0947(3) 0.0330(9) Uani 1 1 d . . .
C9 C 0.2006(3) 0.1727(3) 0.0281(3) 0.0384(10) Uani 1 1 d . . .
C10 C 0.2086(4) 0.2303(4) -0.0660(3) 0.0506(12) Uani 1 1 d . . .
H10 H 0.2230 0.1996 -0.1106 0.061 Uiso 1 1 calc R . .
C11 C 0.1955(4) 0.3312(4) -0.0936(3) 0.0558(13) Uani 1 1 d . . .
H11 H 0.2003 0.3684 -0.1562 0.067 Uiso 1 1 calc R . .
C12 C 0.1755(4) 0.3772(4) -0.0286(3) 0.0547(13) Uani 1 1 d . . .
H12 H 0.1675 0.4459 -0.0483 0.066 Uiso 1 1 calc R . .
C13 C 0.1668(3) 0.3240(3) 0.0659(3) 0.0421(10) Uani 1 1 d . . .
C14 C 0.2191(4) 0.0619(3) 0.0532(3) 0.0492(11) Uani 1 1 d . . .
H14 H 0.2284 0.0374 0.1148 0.059 Uiso 1 1 calc R . .
C15 C 0.3178(5) 0.0394(5) -0.0218(4) 0.0835(19) Uani 1 1 d . . .
H15A H 0.3765 0.0825 -0.0370 0.125 Uiso 1 1 calc R . .
H15B H 0.3056 0.0510 -0.0794 0.125 Uiso 1 1 calc R . .
H15C H 0.3326 -0.0294 0.0043 0.125 Uiso 1 1 calc R . .
C16 C 0.1236(5) 0.0039(4) 0.0677(5) 0.083(2) Uani 1 1 d . . .
H16A H 0.1102 0.0290 0.0095 0.125 Uiso 1 1 calc R . .
H16B H 0.0637 0.0120 0.1196 0.125 Uiso 1 1 calc R . .
H16C H 0.1364 -0.0659 0.0833 0.125 Uiso 1 1 calc R . .
C17 C 0.1509(4) 0.3813(3) 0.1314(3) 0.0498(12) Uani 1 1 d . . .
H17 H 0.1455 0.3331 0.1950 0.060 Uiso 1 1 calc R . .
C18 C 0.2445(4) 0.4566(4) 0.0922(4) 0.0623(14) Uani 1 1 d . . .
H18A H 0.2487 0.5066 0.0314 0.093 Uiso 1 1 calc R . .
H18B H 0.3080 0.4222 0.0833 0.093 Uiso 1 1 calc R . .
H18C H 0.2354 0.4882 0.1373 0.093 Uiso 1 1 calc R . .
C19 C 0.0505(4) 0.4356(4) 0.1439(4) 0.0691(15) Uani 1 1 d . . .
H19A H -0.0084 0.3879 0.1711 0.104 Uiso 1 1 calc R . .
H19B H 0.0541 0.4829 0.0821 0.104 Uiso 1 1 calc R . .
H19C H 0.0422 0.4706 0.1862 0.104 Uiso 1 1 calc R . .
C20 C -0.1341(3) 0.1784(3) 0.3457(3) 0.0260(8) Uani 1 1 d . . .
C21 C -0.2167(3) 0.2528(3) 0.3484(3) 0.0287(8) Uani 1 1 d . . .
C22 C -0.1894(3) 0.3446(3) 0.3477(3) 0.0373(9) Uani 1 1 d . . .
H22 H -0.1245 0.3546 0.3489 0.045 Uiso 1 1 calc R . .
C23 C -0.2571(4) 0.4200(3) 0.3452(4) 0.0533(12) Uani 1 1 d . . .
H23 H -0.2369 0.4812 0.3430 0.064 Uiso 1 1 calc R . .
C24 C -0.3537(4) 0.4060(4) 0.3457(4) 0.0586(13) Uani 1 1 d . . .
H24 H -0.3988 0.4578 0.3428 0.070 Uiso 1 1 calc R . .
C25 C -0.3844(3) 0.3148(4) 0.3507(3) 0.0501(12) Uani 1 1 d . . .
H25 H -0.4512 0.3046 0.3534 0.060 Uiso 1 1 calc R . .
C26 C -0.3170(3) 0.2384(3) 0.3517(3) 0.0374(9) Uani 1 1 d . . .
H26 H -0.3383 0.1774 0.3545 0.045 Uiso 1 1 calc R . .
C27 C -0.2028(3) 0.0714(3) 0.2954(3) 0.0299(8) Uani 1 1 d . . .
C28 C -0.2809(3) -0.0070(3) 0.3623(3) 0.0330(9) Uani 1 1 d . . .
C29 C -0.3573(3) -0.0270(3) 0.3344(3) 0.0446(11) Uani 1 1 d . . .
H29 H -0.4096 -0.0778 0.3780 0.054 Uiso 1 1 calc R . .
C30 C -0.3578(4) 0.0260(4) 0.2441(3) 0.0525(12) Uani 1 1 d . . .
H30 H -0.4113 0.0127 0.2278 0.063 Uiso 1 1 calc R . .
C31 C -0.2792(3) 0.0984(4) 0.1783(3) 0.0473(11) Uani 1 1 d . . .
H31 H -0.2789 0.1324 0.1167 0.057 Uiso 1 1 calc R . .
C32 C -0.2000(3) 0.1227(3) 0.2009(3) 0.0341(9) Uani 1 1 d . . .
C33 C -0.2852(3) -0.0642(3) 0.4638(3) 0.0389(10) Uani 1 1 d . . .
H33 H -0.2127 -0.0685 0.4604 0.047 Uiso 1 1 calc R . .
C34 C -0.3428(5) -0.0096(4) 0.5303(4) 0.0686(16) Uani 1 1 d . . .
H34A H -0.4148 -0.0059 0.5367 0.103 Uiso 1 1 calc R . .
H34B H -0.3104 0.0571 0.5040 0.103 Uiso 1 1 calc R . .
H34C H -0.3398 -0.0450 0.5927 0.103 Uiso 1 1 calc R . .
C35 C -0.3342(4) -0.1713(3) 0.5065(4) 0.0604(14) Uani 1 1 d . . .
H35A H -0.3038 -0.2027 0.4600 0.091 Uiso 1 1 calc R . .
H35B H -0.4087 -0.1697 0.5226 0.091 Uiso 1 1 calc R . .
H35C H -0.3210 -0.2088 0.5638 0.091 Uiso 1 1 calc R . .
C36 C -0.1152(3) 0.2042(3) 0.1236(3) 0.0424(10) Uani 1 1 d . . .
H36 H -0.0583 0.2022 0.1461 0.051 Uiso 1 1 calc R . .
C37 C -0.1557(5) 0.3085(4) 0.1042(4) 0.0668(15) Uani 1 1 d . . .
H37A H -0.1815 0.3221 0.1627 0.100 Uiso 1 1 calc R . .
H37B H -0.2116 0.3121 0.0821 0.100 Uiso 1 1 calc R . .
H37C H -0.0996 0.3574 0.0557 0.100 Uiso 1 1 calc R . .
C38 C -0.0701(4) 0.1862(4) 0.0292(3) 0.0650(15) Uani 1 1 d . . .
H38A H -0.1228 0.1951 0.0024 0.098 Uiso 1 1 calc R . .
H38B H -0.0481 0.1190 0.0412 0.098 Uiso 1 1 calc R . .
H38C H -0.0108 0.2330 -0.0156 0.098 Uiso 1 1 calc R . .
C39 C 0.0090(3) -0.1419(2) 0.4477(2) 0.0216(7) Uani 1 1 d . . .
C40 C -0.0169(3) -0.2512(2) 0.5071(3) 0.0300(8) Uani 1 1 d . . .
C41 C -0.1146(4) -0.2778(3) 0.5826(3) 0.0387(10) Uani 1 1 d . . .
H41 H -0.1600 -0.2287 0.5944 0.046 Uiso 1 1 calc R . .
C42 C -0.1444(5) -0.3789(3) 0.6406(3) 0.0561(14) Uani 1 1 d . . .
H42 H -0.2103 -0.3972 0.6905 0.067 Uiso 1 1 calc R . .
C43 C -0.0771(6) -0.4506(3) 0.6243(4) 0.0690(17) Uani 1 1 d . . .
H43 H -0.0976 -0.5178 0.6631 0.083 Uiso 1 1 calc R . .
C44 C 0.0203(5) -0.4249(3) 0.5514(4) 0.0598(15) Uani 1 1 d . . .
H44 H 0.0665 -0.4743 0.5423 0.072 Uiso 1 1 calc R . .
C45 C 0.0505(4) -0.3251(3) 0.4910(3) 0.0394(10) Uani 1 1 d . . .
H45 H 0.1157 -0.3080 0.4399 0.047 Uiso 1 1 calc R . .
C46 C 0.1035(3) -0.1605(2) 0.2965(2) 0.0269(8) Uani 1 1 d . . .
C47 C 0.0386(3) -0.2119(3) 0.2766(3) 0.0293(8) Uani 1 1 d . . .
C48 C 0.0877(3) -0.2680(3) 0.2192(3) 0.0374(9) Uani 1 1 d . . .
H48 H 0.0467 -0.3016 0.2037 0.045 Uiso 1 1 calc R . .
C49 C 0.1946(4) -0.2750(3) 0.1848(3) 0.0434(10) Uani 1 1 d . . .
H49 H 0.2247 -0.3145 0.1484 0.052 Uiso 1 1 calc R . .
C50 C 0.2572(3) -0.2232(3) 0.2046(3) 0.0423(10) Uani 1 1 d . . .
H50 H 0.3296 -0.2278 0.1808 0.051 Uiso 1 1 calc R . .
C51 C 0.2138(3) -0.1641(3) 0.2596(3) 0.0323(8) Uani 1 1 d . . .
C52 C -0.0797(3) -0.2091(3) 0.3119(3) 0.0338(9) Uani 1 1 d . . .
H52 H -0.1015 -0.1712 0.3547 0.041 Uiso 1 1 calc R . .
C53 C -0.1157(4) -0.1564(4) 0.2289(3) 0.0511(12) Uani 1 1 d . . .
H53A H -0.0902 -0.1889 0.1830 0.077 Uiso 1 1 calc R . .
H53B H -0.0886 -0.0875 0.1978 0.077 Uiso 1 1 calc R . .
H53C H -0.1911 -0.1594 0.2534 0.077 Uiso 1 1 calc R . .
C54 C -0.1335(4) -0.3159(3) 0.3709(3) 0.0489(11) Uani 1 1 d . . .
H54A H -0.1128 -0.3470 0.4248 0.073 Uiso 1 1 calc R . .
H54B H -0.1128 -0.3549 0.3306 0.073 Uiso 1 1 calc R . .
H54C H -0.2084 -0.3123 0.3940 0.073 Uiso 1 1 calc R . .
C55 C 0.2828(3) -0.1103(3) 0.2827(3) 0.0411(10) Uani 1 1 d . . .
H55 H 0.2500 -0.0487 0.2880 0.049 Uiso 1 1 calc R . .
C56 C 0.3939(3) -0.0799(4) 0.2052(4) 0.0605(14) Uani 1 1 d . . .
H56A H 0.3901 -0.0486 0.1427 0.091 Uiso 1 1 calc R . .
H56B H 0.4331 -0.1385 0.2072 0.091 Uiso 1 1 calc R . .
H56C H 0.4282 -0.0336 0.2168 0.091 Uiso 1 1 calc R . .
C57 C 0.2906(4) -0.1725(4) 0.3797(4) 0.0596(14) Uani 1 1 d . . .
H57A H 0.3102 -0.2385 0.3811 0.089 Uiso 1 1 calc R . .
H57B H 0.2238 -0.1774 0.4310 0.089 Uiso 1 1 calc R . .
H57C H 0.3428 -0.1406 0.3878 0.089 Uiso 1 1 calc R . .
C58A C 0.5000(9) 0.3588(9) 0.6775(11) 0.074(3) Uani 0.59(2) 1 d PDU A 1
C59A C 0.4748(9) 0.3584(9) 0.7668(10) 0.073(3) Uani 0.59(2) 1 d PU A 1
H59A H 0.4241 0.3105 0.8187 0.087 Uiso 0.59(2) 1 calc PR A 1
C60A C 0.5218(11) 0.4266(11) 0.7844(11) 0.083(3) Uani 0.59(2) 1 d PU A 1
H60A H 0.5002 0.4251 0.8470 0.099 Uiso 0.59(2) 1 calc PR A 1
C61A C 0.5956(10) 0.4927(11) 0.7144(13) 0.092(3) Uani 0.59(2) 1 d PU A 1
H61A H 0.6278 0.5370 0.7272 0.110 Uiso 0.59(2) 1 calc PR A 1
C62A C 0.6254(11) 0.4966(11) 0.6220(12) 0.092(3) Uani 0.59(2) 1 d PU A 1
H62A H 0.6779 0.5439 0.5718 0.110 Uiso 0.59(2) 1 calc PR A 1
C63A C 0.5777(11) 0.4302(11) 0.6026(11) 0.087(3) Uani 0.59(2) 1 d PU A 1
H63A H 0.5978 0.4337 0.5395 0.104 Uiso 0.59(2) 1 calc PR A 1
C64A C 0.4420(11) 0.2902(10) 0.6634(15) 0.091(4) Uani 0.59(2) 1 d PDU A 1
H64D H 0.4061 0.2371 0.7241 0.137 Uiso 0.59(2) 1 calc PR A 1
H64E H 0.4899 0.2624 0.6187 0.137 Uiso 0.59(2) 1 calc PR A 1
H64F H 0.3916 0.3259 0.6380 0.137 Uiso 0.59(2) 1 calc PR A 1
C58B C 0.5141(12) 0.3699(13) 0.6462(12) 0.080(4) Uani 0.41(2) 1 d PGDU A 2
C59B C 0.4601(10) 0.3449(11) 0.7450(12) 0.084(4) Uani 0.41(2) 1 d PGU A 2
H59B H 0.4031 0.2976 0.7787 0.101 Uiso 0.41(2) 1 calc PR A 2
C60B C 0.4912(14) 0.3908(14) 0.7936(7) 0.085(4) Uani 0.41(2) 1 d PGU A 2
H60B H 0.4551 0.3741 0.8597 0.102 Uiso 0.41(2) 1 calc PR A 2
C61B C 0.5764(15) 0.4616(14) 0.7434(12) 0.084(4) Uani 0.41(2) 1 d PGU A 2
H61B H 0.5972 0.4923 0.7759 0.101 Uiso 0.41(2) 1 calc PR A 2
C62B C 0.6304(12) 0.4866(12) 0.6446(12) 0.079(4) Uani 0.41(2) 1 d PGU A 2
H62B H 0.6874 0.5340 0.6109 0.095 Uiso 0.41(2) 1 calc PR A 2
C63B C 0.5993(13) 0.4408(14) 0.5960(7) 0.080(4) Uani 0.41(2) 1 d PGU A 2
H63B H 0.6355 0.4575 0.5299 0.096 Uiso 0.41(2) 1 calc PR A 2
C64B C 0.4758(16) 0.3187(15) 0.5991(18) 0.089(4) Uani 0.41(2) 1 d PDU A 2
H64A H 0.5259 0.2729 0.5798 0.134 Uiso 0.41(2) 1 calc PR A 2
H64B H 0.4671 0.3677 0.5432 0.134 Uiso 0.41(2) 1 calc PR A 2
H64C H 0.4096 0.2823 0.6437 0.134 Uiso 0.41(2) 1 calc PR A 2

loop_
_atom_site_aniso_label
_atom_site_aniso_U_11
_atom_site_aniso_U_22
_atom_site_aniso_U_33
_atom_site_aniso_U_23
_atom_site_aniso_U_13
_atom_site_aniso_U_12
Yb1 0.02415(9) 0.01518(8) 0.01791(8) -0.00409(6) -0.00912(7) 0.00180(6)
O1 0.0301(13) 0.0272(13) 0.0200(12) -0.0039(10) -0.0099(11) -0.0026(11)
O2 0.0372(14) 0.0255(13) 0.0431(15) -0.0176(12) -0.0281(13) 0.0138(11)
O3 0.0321(13) 0.0138(11) 0.0203(12) -0.0066(9) -0.0108(10) 0.0018(10)
N1 0.0328(17) 0.0273(16) 0.0245(16) -0.0040(13) -0.0145(14) 0.0006(13)
N2 0.0326(16) 0.0245(15) 0.0247(15) -0.0082(13) -0.0138(13) 0.0013(13)
N3 0.0275(15) 0.0222(14) 0.0224(15) -0.0077(12) -0.0104(13) 0.0040(12)
C1 0.033(2) 0.0221(17) 0.0231(18) -0.0059(15) -0.0075(16) 0.0012(15)
C2 0.031(2) 0.036(2) 0.0240(19) -0.0037(16) -0.0107(16) -0.0010(17)
C3 0.045(3) 0.085(4) 0.036(2) -0.017(3) -0.011(2) -0.022(3)
C4 0.056(3) 0.116(5) 0.063(4) -0.026(4) -0.022(3) -0.037(3)
C5 0.032(2) 0.093(4) 0.051(3) -0.005(3) -0.010(2) -0.023(3)
C6 0.038(3) 0.128(5) 0.042(3) -0.024(3) 0.000(2) -0.018(3)
C7 0.040(3) 0.099(4) 0.046(3) -0.035(3) -0.009(2) -0.008(3)
C8 0.0252(19) 0.044(2) 0.0276(19) -0.0008(17) -0.0182(17) -0.0074(17)
C9 0.033(2) 0.049(3) 0.027(2) -0.0068(19) -0.0094(17) -0.0077(19)
C10 0.056(3) 0.062(3) 0.029(2) -0.007(2) -0.018(2) -0.010(2)
C11 0.065(3) 0.062(3) 0.025(2) 0.008(2) -0.020(2) -0.019(3)
C12 0.073(3) 0.041(3) 0.038(3) 0.006(2) -0.027(2) -0.009(2)
C13 0.046(2) 0.039(2) 0.029(2) 0.0030(18) -0.0142(19) -0.010(2)
C14 0.065(3) 0.057(3) 0.030(2) -0.017(2) -0.021(2) 0.000(2)
C15 0.112(5) 0.082(4) 0.050(3) -0.035(3) -0.015(3) 0.012(4)
C16 0.117(5) 0.056(3) 0.085(4) -0.003(3) -0.064(4) -0.020(3)
C17 0.070(3) 0.030(2) 0.038(2) 0.0010(19) -0.021(2) -0.003(2)
C18 0.082(4) 0.042(3) 0.060(3) -0.007(2) -0.033(3) -0.006(3)
C19 0.073(4) 0.061(3) 0.051(3) -0.007(3) -0.013(3) 0.001(3)
C20 0.0302(19) 0.0225(17) 0.0269(19) -0.0056(15) -0.0164(16) 0.0050(15)
C21 0.034(2) 0.0259(18) 0.0265(19) -0.0088(15) -0.0144(17) 0.0114(16)
C22 0.043(2) 0.027(2) 0.042(2) -0.0123(18) -0.020(2) 0.0103(18)
C23 0.061(3) 0.030(2) 0.072(3) -0.021(2) -0.030(3) 0.019(2)
C24 0.052(3) 0.042(3) 0.080(4) -0.021(3) -0.031(3) 0.030(2)
C25 0.036(2) 0.055(3) 0.059(3) -0.021(2) -0.023(2) 0.020(2)
C26 0.037(2) 0.034(2) 0.040(2) -0.0111(18) -0.0173(19) 0.0082(18)
C27 0.032(2) 0.031(2) 0.034(2) -0.0170(17) -0.0173(17) 0.0071(16)
C28 0.032(2) 0.035(2) 0.034(2) -0.0155(18) -0.0131(18) 0.0044(17)
C29 0.034(2) 0.054(3) 0.044(3) -0.018(2) -0.011(2) -0.010(2)
C30 0.041(3) 0.074(3) 0.055(3) -0.026(3) -0.026(2) -0.007(2)
C31 0.047(3) 0.064(3) 0.039(2) -0.019(2) -0.025(2) 0.001(2)
C32 0.033(2) 0.041(2) 0.033(2) -0.0149(18) -0.0169(18) 0.0040(18)
C33 0.037(2) 0.036(2) 0.041(2) -0.0094(19) -0.017(2) -0.0011(18)
C34 0.108(5) 0.059(3) 0.042(3) -0.019(3) -0.036(3) 0.023(3)
C35 0.065(3) 0.045(3) 0.054(3) -0.006(2) -0.014(3) -0.013(2)
C36 0.043(2) 0.053(3) 0.033(2) -0.008(2) -0.023(2) -0.001(2)
C37 0.084(4) 0.048(3) 0.050(3) -0.001(2) -0.022(3) -0.001(3)
C38 0.054(3) 0.090(4) 0.041(3) -0.020(3) -0.008(2) -0.010(3)
C39 0.0299(18) 0.0148(15) 0.0264(18) -0.0078(14) -0.0174(16) 0.0038(14)
C40 0.054(2) 0.0171(17) 0.0251(19) -0.0049(15) -0.0244(19) 0.0013(17)
C41 0.058(3) 0.026(2) 0.031(2) -0.0065(17) -0.017(2) -0.0105(19)
C42 0.091(4) 0.032(2) 0.038(3) -0.004(2) -0.020(3) -0.021(3)
C43 0.136(5) 0.020(2) 0.051(3) 0.003(2) -0.047(4) -0.019(3)
C44 0.119(5) 0.022(2) 0.060(3) -0.016(2) -0.057(4) 0.017(3)
C45 0.070(3) 0.0213(18) 0.039(2) -0.0121(17) -0.034(2) 0.0100(19)
C46 0.042(2) 0.0197(17) 0.0212(17) -0.0086(14) -0.0150(16) 0.0093(16)
C47 0.043(2) 0.0212(17) 0.0256(19) -0.0096(15) -0.0151(17) 0.0075(16)
C48 0.055(3) 0.031(2) 0.034(2) -0.0166(18) -0.023(2) 0.0099(19)
C49 0.057(3) 0.039(2) 0.039(2) -0.027(2) -0.013(2) 0.016(2)
C50 0.042(2) 0.042(2) 0.042(2) -0.022(2) -0.012(2) 0.016(2)
C51 0.036(2) 0.0296(19) 0.034(2) -0.0163(17) -0.0143(18) 0.0132(17)
C52 0.044(2) 0.031(2) 0.036(2) -0.0177(18) -0.0201(19) 0.0039(18)
C53 0.054(3) 0.065(3) 0.049(3) -0.025(2) -0.033(2) 0.014(2)
C54 0.053(3) 0.041(2) 0.058(3) -0.022(2) -0.022(2) -0.001(2)
C55 0.034(2) 0.043(2) 0.059(3) -0.031(2) -0.021(2) 0.0140(19)
C56 0.034(2) 0.070(3) 0.074(4) -0.025(3) -0.017(2) 0.002(2)
C57 0.057(3) 0.080(4) 0.065(3) -0.039(3) -0.037(3) 0.014(3)
C58A 0.048(4) 0.054(4) 0.105(5) -0.021(4) -0.028(4) 0.020(3)
C59A 0.049(4) 0.056(4) 0.105(5) -0.017(4) -0.035(4) 0.011(3)
C60A 0.057(4) 0.063(4) 0.112(5) -0.017(4) -0.031(4) 0.000(4)
C61A 0.062(4) 0.072(5) 0.117(6) -0.017(4) -0.024(4) -0.003(4)
C62A 0.059(4) 0.071(4) 0.114(5) -0.016(4) -0.019(4) 0.002(4)
C63A 0.057(5) 0.066(4) 0.110(5) -0.020(4) -0.017(4) 0.014(4)
C64A 0.072(6) 0.079(6) 0.122(8) -0.031(6) -0.044(6) 0.013(5)
C58B 0.062(6) 0.062(6) 0.090(7) -0.018(5) -0.014(5) 0.008(5)
C59B 0.065(6) 0.065(6) 0.088(7) -0.009(5) -0.013(5) 0.008(5)
C60B 0.069(6) 0.069(6) 0.080(6) -0.007(5) -0.010(5) 0.005(5)
C61B 0.070(6) 0.072(6) 0.075(6) -0.010(5) -0.008(5) 0.003(5)
C62B 0.066(6) 0.072(6) 0.075(7) -0.017(5) -0.010(5) 0.001(5)
C63B 0.064(6) 0.068(6) 0.083(6) -0.021(5) -0.011(5) 0.005(5)
C64B 0.072(8) 0.077(8) 0.098(9) -0.017(7) -0.024(7) 0.002(7)

loop_
_atom_type_symbol
_atom_type_description
_atom_type_scat_dispersion_real
_atom_type_scat_dispersion_imag
_atom_type_scat_source
C C 0.0033 0.0016 'International Tables Vol C Tables 4.2.6.8 and 6.1.1.4'
H H 0.0000 0.0000 'International Tables Vol C Tables 4.2.6.8 and 6.1.1.4'
N N 0.0061 0.0033 'International Tables Vol C Tables 4.2.6.8 and 6.1.1.4'
O O 0.0106 0.0060 'International Tables Vol C Tables 4.2.6.8 and 6.1.1.4'
Yb Yb -0.3850 5.5486 'International Tables Vol C Tables 4.2.6.8 and 6.1.1.4'

loop_
_geom_angle_atom_site_label_1
_geom_angle_atom_site_label_2
_geom_angle_atom_site_label_3
_geom_angle
_geom_angle_site_symmetry_1
_geom_angle_site_symmetry_3
O1 Yb1 Yb1 97.73(6) . 2_556
O1 Yb1 O3 113.09(8) . .
O1 Yb1 O3 80.69(8) . 2_556
O1 Yb1 N1 55.80(9) . .
O1 Yb1 N2 149.97(9) . .
O1 Yb1 N3 96.67(9) . .
O1 Yb1 C1 27.69(9) . .
O1 Yb1 C20 134.21(9) . .
O1 Yb1 C39 106.48(9) . .
O2 Yb1 Yb1 98.22(7) . 2_556
O2 Yb1 O1 111.46(9) . .
O2 Yb1 O3 78.60(8) . 2_556
O2 Yb1 O3 116.31(9) . .
O2 Yb1 N1 93.46(10) . .
O2 Yb1 N2 55.47(9) . .
O2 Yb1 N3 150.85(9) . .
O2 Yb1 C1 102.95(10) . .
O2 Yb1 C20 27.11(9) . .
O2 Yb1 C39 138.07(10) . .
O3 Yb1 Yb1 33.68(5) . 2_556
O3 Yb1 Yb1 32.91(5) 2_556 2_556
O3 Yb1 O3 66.59(8) . 2_556
O3 Yb1 N1 149.65(9) . .
O3 Yb1 N1 129.46(9) 2_556 .
O3 Yb1 N2 117.77(9) 2_556 .
O3 Yb1 N2 96.47(9) . .
O3 Yb1 N3 54.89(8) . .
O3 Yb1 N3 114.75(8) 2_556 .
O3 Yb1 C1 104.81(9) 2_556 .
O3 Yb1 C1 135.87(9) . .
O3 Yb1 C20 107.68(9) . .
O3 Yb1 C20 97.60(9) 2_556 .
O3 Yb1 C39 27.59(8) . .
O3 Yb1 C39 90.76(8) 2_556 .
N1 Yb1 Yb1 153.51(7) . 2_556
N1 Yb1 N2 95.84(9) . .
N1 Yb1 C1 28.16(10) . .
N1 Yb1 C20 96.15(10) . .
N1 Yb1 C39 123.03(10) . .
N2 Yb1 Yb1 110.38(7) . 2_556
N2 Yb1 C1 123.15(10) . .
N2 Yb1 C20 28.39(9) . .
N2 Yb1 C39 97.23(9) . .
N3 Yb1 Yb1 84.98(6) . 2_556
N3 Yb1 N1 96.25(10) . .
N3 Yb1 N2 96.13(9) . .
N3 Yb1 C1 98.45(10) . .
N3 Yb1 C20 124.11(10) . .
N3 Yb1 C39 27.31(9) . .
C1 Yb1 Yb1 125.41(8) . 2_556
C1 Yb1 C20 116.43(10) . .
C1 Yb1 C39 118.97(10) . .
C20 Yb1 Yb1 105.06(7) . 2_556
C20 Yb1 C39 119.31(10) . .
C39 Yb1 Yb1 58.88(7) . 2_556
C1 O1 Yb1 99.8(2) . .
C20 O2 Yb1 102.8(2) . .
Yb1 O3 Yb1 113.41(8) . 2_556
C39 O3 Yb1 136.4(2) . 2_556
C39 O3 Yb1 98.18(18) . .
C1 N1 Yb1 87.9(2) . .
C1 N1 C8 121.4(3) . .
C8 N1 Yb1 149.1(2) . .
C20 N2 Yb1 86.1(2) . .
C20 N2 C27 121.1(3) . .
C27 N2 Yb1 152.7(2) . .
C39 N3 Yb1 91.32(19) . .
C39 N3 C46 121.5(3) . .
C46 N3 Yb1 147.2(2) . .
O1 C1 Yb1 52.52(16) . .
O1 C1 N1 116.4(3) . .
O1 C1 C2 115.9(3) . .
N1 C1 Yb1 63.99(19) . .
N1 C1 C2 127.7(3) . .
C2 C1 Yb1 167.8(3) . .
C3 C2 C1 119.6(4) . .
C3 C2 C7 118.0(4) . .
C7 C2 C1 122.4(4) . .
C2 C3 H3 119.4 . .
C2 C3 C4 121.3(5) . .
C4 C3 H3 119.4 . .
C3 C4 H4 119.6 . .
C5 C4 C3 120.8(5) . .
C5 C4 H4 119.6 . .
C4 C5 H5 120.6 . .
C6 C5 C4 118.8(4) . .
C6 C5 H5 120.6 . .
C5 C6 H6 119.4 . .
C5 C6 C7 121.3(5) . .
C7 C6 H6 119.4 . .
C2 C7 C6 119.9(5) . .
C2 C7 H7 120.0 . .
C6 C7 H7 120.0 . .
C9 C8 N1 119.0(3) . .
C9 C8 C13 120.3(3) . .
C13 C8 N1 120.7(4) . .
C8 C9 C14 122.8(3) . .
C10 C9 C8 118.7(4) . .
C10 C9 C14 118.5(4) . .
C9 C10 H10 119.5 . .
C11 C10 C9 121.1(4) . .
C11 C10 H10 119.5 . .
C10 C11 H11 120.1 . .
C12 C11 C10 119.8(4) . .
C12 C11 H11 120.1 . .
C11 C12 H12 119.1 . .
C11 C12 C13 121.8(4) . .
C13 C12 H12 119.1 . .
C8 C13 C17 123.1(4) . .
C12 C13 C8 118.3(4) . .
C12 C13 C17 118.5(4) . .
C9 C14 H14 107.6 . .
C9 C14 C15 114.0(4) . .
C15 C14 H14 107.6 . .
C16 C14 C9 110.3(4) . .
C16 C14 H14 107.6 . .
C16 C14 C15 109.6(4) . .
C14 C15 H15A 109.5 . .
C14 C15 H15B 109.5 . .
C14 C15 H15C 109.5 . .
H15A C15 H15B 109.5 . .
H15A C15 H15C 109.5 . .
H15B C15 H15C 109.5 . .
C14 C16 H16A 109.5 . .
C14 C16 H16B 109.5 . .
C14 C16 H16C 109.5 . .
H16A C16 H16B 109.5 . .
H16A C16 H16C 109.5 . .
H16B C16 H16C 109.5 . .
C13 C17 H17 108.3 . .
C13 C17 C18 110.9(4) . .
C13 C17 C19 111.4(4) . .
C18 C17 H17 108.3 . .
C19 C17 H17 108.3 . .
C19 C17 C18 109.6(4) . .
C17 C18 H18A 109.5 . .
C17 C18 H18B 109.5 . .
C17 C18 H18C 109.5 . .
H18A C18 H18B 109.5 . .
H18A C18 H18C 109.5 . .
H18B C18 H18C 109.5 . .
C17 C19 H19A 109.5 . .
C17 C19 H19B 109.5 . .
C17 C19 H19C 109.5 . .
H19A C19 H19B 109.5 . .
H19A C19 H19C 109.5 . .
H19B C19 H19C 109.5 . .
O2 C20 Yb1 50.10(16) . .
O2 C20 N2 115.5(3) . .
O2 C20 C21 115.1(3) . .
N2 C20 Yb1 65.49(19) . .
N2 C20 C21 129.4(3) . .
C21 C20 Yb1 165.0(2) . .
C22 C21 C20 116.0(3) . .
C26 C21 C20 126.0(3) . .
C26 C21 C22 118.0(4) . .
C21 C22 H22 119.6 . .
C23 C22 C21 120.9(4) . .
C23 C22 H22 119.6 . .
C22 C23 H23 119.7 . .
C24 C23 C22 120.5(4) . .
C24 C23 H23 119.7 . .
C23 C24 H24 120.1 . .
C23 C24 C25 119.7(4) . .
C25 C24 H24 120.1 . .
C24 C25 H25 119.6 . .
C24 C25 C26 120.7(4) . .
C26 C25 H25 119.6 . .
C21 C26 H26 120.0 . .
C25 C26 C21 120.0(4) . .
C25 C26 H26 120.0 . .
C28 C27 N2 119.3(3) . .
C32 C27 N2 120.7(3) . .
C32 C27 C28 120.1(3) . .
C27 C28 C33 121.3(3) . .
C29 C28 C27 118.2(4) . .
C29 C28 C33 120.4(4) . .
C28 C29 H29 119.1 . .
C30 C29 C28 121.8(4) . .
C30 C29 H29 119.1 . .
C29 C30 H30 120.2 . .
C31 C30 C29 119.6(4) . .
C31 C30 H30 120.2 . .
C30 C31 H31 119.0 . .
C30 C31 C32 122.0(4) . .
C32 C31 H31 119.0 . .
C27 C32 C36 123.0(3) . .
C31 C32 C27 118.2(4) . .
C31 C32 C36 118.8(4) . .
C28 C33 H33 107.5 . .
C28 C33 C35 112.7(4) . .
C34 C33 C28 111.4(4) . .
C34 C33 H33 107.5 . .
C34 C33 C35 109.9(4) . .
C35 C33 H33 107.5 . .
C33 C34 H34A 109.5 . .
C33 C34 H34B 109.5 . .
C33 C34 H34C 109.5 . .
H34A C34 H34B 109.5 . .
H34A C34 H34C 109.5 . .
H34B C34 H34C 109.5 . .
C33 C35 H35A 109.5 . .
C33 C35 H35B 109.5 . .
C33 C35 H35C 109.5 . .
H35A C35 H35B 109.5 . .
H35A C35 H35C 109.5 . .
H35B C35 H35C 109.5 . .
C32 C36 H36 108.2 . .
C32 C36 C38 110.9(4) . .
C37 C36 C32 112.4(4) . .
C37 C36 H36 108.2 . .
C37 C36 C38 108.7(4) . .
C38 C36 H36 108.2 . .
C36 C37 H37A 109.5 . .
C36 C37 H37B 109.5 . .
C36 C37 H37C 109.5 . .
H37A C37 H37B 109.5 . .
H37A C37 H37C 109.5 . .
H37B C37 H37C 109.5 . .
C36 C38 H38A 109.5 . .
C36 C38 H38B 109.5 . .
C36 C38 H38C 109.5 . .
H38A C38 H38B 109.5 . .
H38A C38 H38C 109.5 . .
H38B C38 H38C 109.5 . .
O3 C39 Yb1 54.24(14) . .
O3 C39 C40 116.9(3) . .
N3 C39 Yb1 61.38(17) . .
N3 C39 O3 115.6(3) . .
N3 C39 C40 127.4(3) . .
C40 C39 Yb1 171.1(2) . .
C41 C40 C39 116.6(3) . .
C41 C40 C45 119.6(4) . .
C45 C40 C39 123.8(4) . .
C40 C41 H41 120.2 . .
C40 C41 C42 119.6(4) . .
C42 C41 H41 120.2 . .
C41 C42 H42 119.9 . .
C43 C42 C41 120.2(5) . .
C43 C42 H42 119.9 . .
C42 C43 H43 119.7 . .
C42 C43 C44 120.6(4) . .
C44 C43 H43 119.7 . .
C43 C44 H44 119.9 . .
C43 C44 C45 120.2(5) . .
C45 C44 H44 119.9 . .
C40 C45 C44 119.7(5) . .
C40 C45 H45 120.1 . .
C44 C45 H45 120.1 . .
C47 C46 N3 121.2(3) . .
C47 C46 C51 121.8(3) . .
C51 C46 N3 117.0(3) . .
C46 C47 C52 124.4(3) . .
C48 C47 C46 117.1(4) . .
C48 C47 C52 118.5(3) . .
C47 C48 H48 118.9 . .
C49 C48 C47 122.1(4) . .
C49 C48 H48 118.9 . .
C48 C49 H49 120.1 . .
C48 C49 C50 119.8(4) . .
C50 C49 H49 120.1 . .
C49 C50 H50 119.4 . .
C49 C50 C51 121.1(4) . .
C51 C50 H50 119.4 . .
C46 C51 C55 121.4(3) . .
C50 C51 C46 118.0(4) . .
C50 C51 C55 120.5(4) . .
C47 C52 H52 107.9 . .
C47 C52 C53 111.8(3) . .
C47 C52 C54 110.8(3) . .
C53 C52 H52 107.9 . .
C53 C52 C54 110.4(4) . .
C54 C52 H52 107.9 . .
C52 C53 H53A 109.5 . .
C52 C53 H53B 109.5 . .
C52 C53 H53C 109.5 . .
H53A C53 H53B 109.5 . .
H53A C53 H53C 109.5 . .
H53B C53 H53C 109.5 . .
C52 C54 H54A 109.5 . .
C52 C54 H54B 109.5 . .
C52 C54 H54C 109.5 . .
H54A C54 H54B 109.5 . .
H54A C54 H54C 109.5 . .
H54B C54 H54C 109.5 . .
C51 C55 H55 107.4 . .
C51 C55 C56 113.8(4) . .
C51 C55 C57 111.7(4) . .
C56 C55 H55 107.4 . .
C57 C55 H55 107.4 . .
C57 C55 C56 108.7(4) . .
C55 C56 H56A 109.5 . .
C55 C56 H56B 109.5 . .
C55 C56 H56C 109.5 . .
H56A C56 H56B 109.5 . .
H56A C56 H56C 109.5 . .
H56B C56 H56C 109.5 . .
C55 C57 H57A 109.5 . .
C55 C57 H57B 109.5 . .
C55 C57 H57C 109.5 . .
H57A C57 H57B 109.5 . .
H57A C57 H57C 109.5 . .
H57B C57 H57C 109.5 . .
C59A C58A C63A 116.7(11) . .
C59A C58A C64A 119.5(12) . .
C63A C58A C64A 123.7(13) . .
C58A C59A H59A 118.8 . .
C58A C59A C60A 122.4(11) . .
C60A C59A H59A 118.8 . .
C59A C60A H60A 119.5 . .
C61A C60A C59A 120.9(14) . .
C61A C60A H60A 119.5 . .
C60A C61A H61A 120.2 . .
C60A C61A C62A 119.5(14) . .
C62A C61A H61A 120.2 . .
C61A C62A H62A 119.8 . .
C61A C62A C63A 120.4(12) . .
C63A C62A H62A 119.8 . .
C58A C63A C62A 120.0(13) . .
C58A C63A H63A 120.0 . .
C62A C63A H63A 120.0 . .
C59B C58B C63B 120.0 . .
C59B C58B C64B 117.0(12) . .
C63B C58B C64B 123.0(12) . .
C58B C59B H59B 120.0 . .
C60B C59B C58B 120.0 . .
C60B C59B H59B 120.0 . .
C59B C60B H60B 120.0 . .
C61B C60B C59B 120.0 . .
C61B C60B H60B 120.0 . .
C60B C61B H61B 120.0 . .
C62B C61B C60B 120.0 . .
C62B C61B H61B 120.0 . .
C61B C62B H62B 120.0 . .
C61B C62B C63B 120.0 . .
C63B C62B H62B 120.0 . .
C58B C63B H63B 120.0 . .
C62B C63B C58B 120.0 . .
C62B C63B H63B 120.0 . .
C58B C64B H64A 109.5 . .
C58B C64B H64B 109.5 . .
C58B C64B H64C 109.5 . .
H64A C64B H64B 109.5 . .
H64A C64B H64C 109.5 . .
H64B C64B H64C 109.5 . .

loop_
_geom_bond_atom_site_label_1
_geom_bond_atom_site_label_2
_geom_bond_distance
_geom_bond_site_symmetry_2
Yb1 Yb1 3.9017(3) 2_556
Yb1 O1 2.223(2) .
Yb1 O2 2.175(2) .
Yb1 O3 2.358(2) 2_556
Yb1 O3 2.310(2) .
Yb1 N1 2.482(3) .
Yb1 N2 2.521(3) .
Yb1 N3 2.474(3) .
Yb1 C1 2.760(4) .
Yb1 C20 2.765(3) .
Yb1 C39 2.818(3) .
O1 C1 1.302(4) .
O2 C20 1.292(4) .
O3 Yb1 2.358(2) 2_556
O3 C39 1.318(4) .
N1 C1 1.303(5) .
N1 C8 1.435(4) .
N2 C20 1.318(4) .
N2 C27 1.424(5) .
N3 C39 1.293(4) .
N3 C46 1.444(4) .
C1 C2 1.499(5) .
C2 C3 1.355(6) .
C2 C7 1.381(6) .
C3 H3 0.9300 .
C3 C4 1.391(6) .
C4 H4 0.9300 .
C4 C5 1.353(7) .
C5 H5 0.9300 .
C5 C6 1.348(7) .
C6 H6 0.9300 .
C6 C7 1.398(6) .
C7 H7 0.9300 .
C8 C9 1.404(6) .
C8 C13 1.405(6) .
C9 C10 1.398(6) .
C9 C14 1.517(6) .
C10 H10 0.9300 .
C10 C11 1.371(7) .
C11 H11 0.9300 .
C11 C12 1.370(7) .
C12 H12 0.9300 .
C12 C13 1.391(6) .
C13 C17 1.513(6) .
C14 H14 0.9800 .
C14 C15 1.542(7) .
C14 C16 1.516(7) .
C15 H15A 0.9600 .
C15 H15B 0.9600 .
C15 H15C 0.9600 .
C16 H16A 0.9600 .
C16 H16B 0.9600 .
C16 H16C 0.9600 .
C17 H17 0.9800 .
C17 C18 1.531(6) .
C17 C19 1.517(7) .
C18 H18A 0.9600 .
C18 H18B 0.9600 .
C18 H18C 0.9600 .
C19 H19A 0.9600 .
C19 H19B 0.9600 .
C19 H19C 0.9600 .
C20 C21 1.499(5) .
C21 C22 1.398(5) .
C21 C26 1.398(5) .
C22 H22 0.9300 .
C22 C23 1.373(6) .
C23 H23 0.9300 .
C23 C24 1.365(7) .
C24 H24 0.9300 .
C24 C25 1.378(7) .
C25 H25 0.9300 .
C25 C26 1.379(6) .
C26 H26 0.9300 .
C27 C28 1.415(5) .
C27 C32 1.414(5) .
C28 C29 1.385(5) .
C28 C33 1.516(6) .
C29 H29 0.9300 .
C29 C30 1.375(6) .
C30 H30 0.9300 .
C30 C31 1.368(6) .
C31 H31 0.9300 .
C31 C32 1.387(5) .
C32 C36 1.522(6) .
C33 H33 0.9800 .
C33 C34 1.507(6) .
C33 C35 1.528(6) .
C34 H34A 0.9600 .
C34 H34B 0.9600 .
C34 H34C 0.9600 .
C35 H35A 0.9600 .
C35 H35B 0.9600 .
C35 H35C 0.9600 .
C36 H36 0.9800 .
C36 C37 1.520(6) .
C36 C38 1.522(6) .
C37 H37A 0.9600 .
C37 H37B 0.9600 .
C37 H37C 0.9600 .
C38 H38A 0.9600 .
C38 H38B 0.9600 .
C38 H38C 0.9600 .
C39 C40 1.493(4) .
C40 C41 1.387(6) .
C40 C45 1.387(5) .
C41 H41 0.9300 .
C41 C42 1.396(5) .
C42 H42 0.9300 .
C42 C43 1.362(8) .
C43 H43 0.9300 .
C43 C44 1.368(8) .
C44 H44 0.9300 .
C44 C45 1.389(6) .
C45 H45 0.9300 .
C46 C47 1.404(5) .
C46 C51 1.411(5) .
C47 C48 1.398(5) .
C47 C52 1.513(5) .
C48 H48 0.9300 .
C48 C49 1.374(6) .
C49 H49 0.9300 .
C49 C50 1.382(6) .
C50 H50 0.9300 .
C50 C51 1.392(5) .
C51 C55 1.505(5) .
C52 H52 0.9800 .
C52 C53 1.522(6) .
C52 C54 1.541(5) .
C53 H53A 0.9600 .
C53 H53B 0.9600 .
C53 H53C 0.9600 .
C54 H54A 0.9600 .
C54 H54B 0.9600 .
C54 H54C 0.9600 .
C55 H55 0.9800 .
C55 C56 1.529(6) .
C55 C57 1.529(7) .
C56 H56A 0.9600 .
C56 H56B 0.9600 .
C56 H56C 0.9600 .
C57 H57A 0.9600 .
C57 H57B 0.9600 .
C57 H57C 0.9600 .
C58A C59A 1.344(16) .
C58A C63A 1.390(15) .
C58A C64A 1.453(12) .
C59A H59A 0.9300 .
C59A C60A 1.387(15) .
C60A H60A 0.9300 .
C60A C61A 1.302(16) .
C61A H61A 0.9300 .
C61A C62A 1.367(18) .
C62A H62A 0.9300 .
C62A C63A 1.391(16) .
C63A H63A 0.9300 .
C64A H64D 0.9600 .
C64A H64E 0.9600 .
C64A H64F 0.9600 .
C58B C59B 1.3900 .
C58B C63B 1.3900 .
C58B C64B 1.484(14) .
C59B H59B 0.9300 .
C59B C60B 1.3900 .
C60B H60B 0.9300 .
C60B C61B 1.3900 .
C61B H61B 0.9300 .
C61B C62B 1.3900 .
C62B H62B 0.9300 .
C62B C63B 1.3900 .
C63B H63B 0.9300 .
C64B H64A 0.9600 .
C64B H64B 0.9600 .
C64B H64C 0.9600 .
